data_8104266
loop_
_publ_author_name
'Mestres, L.'
'Martinez, M.L.'
'Rodriguez, A.'

_publ_section_title
;
 The isomorphism between CuSeO45H2O and CuSO4 5H2O
;
_journal_name_full 'Zeitschrift fuer Kristallographie (149,1979-)'
_journal_page_first 179
_journal_page_last 187
_journal_volume 180
_journal_year 1987
_chemical_formula_sum 'Cu O9 S0.37 Se0.63'
_chemical_name_systematic 'Cu (S O4).37 (Se O4).63 (H2 O)8'
_space_group_IT_number 2
_symmetry_space_group_name_Hall '-P 1'
_symmetry_space_group_name_H-M 'P -1'
_cell_angle_alpha 97.6
_cell_angle_beta 107.3
_cell_angle_gamma 77.22
_cell_formula_units_Z 2
_cell_length_a 6.16
_cell_length_b 10.774
_cell_length_c 6.045
_cell_volume 372.601
_citation_journal_id_ASTM ZEKRDZ
_cod_data_source_file Mestres_ZEKRDZ_1987_1806.cif
_cod_data_source_block Cu1O9S0.37Se0.63
_cod_original_cell_volume 372.6014
_cod_original_formula_sum 'Cu1 O9 S0.37 Se0.63'
_cod_database_code 8104266

loop_
_symmetry_equiv_pos_as_xyz
x,y,z
-x,-y,-z

loop_
_atom_site_label
_atom_site_type_symbol
_atom_site_fract_x
_atom_site_fract_y
_atom_site_fract_z
_atom_site_occupancy
_atom_site_U_iso_or_equiv
O2 O-2 0.9586 0.3008 0.6293 1 0.0
O5 O-2 0.1823 0.0716 -0.1512 1 0.0
S1 S+6 0.9955 0.289 0.3771 0.37 0.0
O4 O-2 0.7481 0.3181 0.1985 1 0.0
O7 O-2 0.536 0.4061 -0.2912 1 0.0
Cu2 Cu+2 0.5 0.5 0 1 0.0
Se1 Se+6 0.9897 0.2862 0.3785 0.63 0.0
O6 O-2 0.7135 0.1176 -0.1467 1 0.0
O8 O-2 0.2462 0.4189 -0.0187 1 0.0
Cu1 Cu+2 0 0 0 1 0.0
O9 O-2 0.5713 0.1218 0.3721 1 0.0
O3 O-2 0.1462 0.3777 0.3649 1 0.0
O1 O-2 0.1035 0.1462 0.3274 1 0.0
